data_1518664
loop_
_publ_author_name
'Chou, Chih-Ming'
'Nobusue, Shunpei'
'Saito, Shohei'
'Inoue, Daishi'
'Hashizume, Daisuke'
'Yamaguchi, Shigehiro'

_publ_section_title
;
 Highly bent crystals formed by restrained \p-stacked columns connected
 via alkylene linkers with variable conformations
;
_journal_issue 4
_journal_name_full 'Chem. Sci.'
_journal_page_first 2354
_journal_paper_doi 10.1039/C4SC03849E
_journal_volume 6
_journal_year 2015
_chemical_formula_moiety 'C66 H52 S4'
_chemical_formula_sum 'C66 H52 S4'
_chemical_formula_weight 973.31
_chemical_name_systematic
;
 ?
;
_space_group_crystal_system monoclinic
_space_group_IT_number 14
_space_group_name_Hall '-P 2yn'
_space_group_name_H-M_alt 'P 1 21/n 1'
_symmetry_space_group_name_Hall '-P 2yn'
_symmetry_space_group_name_H-M 'P 1 21/n 1'
_atom_sites_solution_hydrogens geom
_audit_creation_method SHELXL-2013
_audit_update_record
;
2014-07-15 deposited with the CCDC.
2015-02-03 downloaded from the CCDC.
;
_cell_angle_alpha 90
_cell_angle_beta 111.599(5)
_cell_angle_gamma 90
_cell_formula_units_Z 2
_cell_length_a 21.430(5)
_cell_length_b 5.2798(12)
_cell_length_c 24.950(6)
_cell_measurement_reflns_used 2480
_cell_measurement_temperature 293(2)
_cell_measurement_theta_max 96.87
_cell_measurement_theta_min 6.83
_cell_volume 2624.8(11)
_computing_cell_refinement PROCESS-AUTO
_computing_data_collection PROCESS-AUTO
_computing_data_reduction PROCESS-AUTO
_computing_structure_refinement 'SHELXL-2013 (Sheldrick, 2013)'
_computing_structure_solution 'SHELXL-2013 (Sheldrick, 2013)'
_diffrn_ambient_temperature 293(2)
_diffrn_measured_fraction_theta_full 0.997
_diffrn_measured_fraction_theta_max 0.991
_diffrn_measurement_device_type 'Rigaku RAXIS-RAPID'
_diffrn_measurement_method \w
_diffrn_radiation_type CuK\a
_diffrn_radiation_wavelength 1.54187
_diffrn_reflns_av_R_equivalents 0.0824
_diffrn_reflns_av_unetI/netI 0.0676
_diffrn_reflns_Laue_measured_fraction_full 0.997
_diffrn_reflns_Laue_measured_fraction_max 0.991
_diffrn_reflns_limit_h_max 25
_diffrn_reflns_limit_h_min -25
_diffrn_reflns_limit_k_max 6
_diffrn_reflns_limit_k_min -6
_diffrn_reflns_limit_l_max 29
_diffrn_reflns_limit_l_min -29
_diffrn_reflns_number 32019
_diffrn_reflns_point_group_measured_fraction_full 0.997
_diffrn_reflns_point_group_measured_fraction_max 0.991
_diffrn_reflns_theta_full 67.687
_diffrn_reflns_theta_max 68.210
_diffrn_reflns_theta_min 3.415
_diffrn_source 'fine-focus sealed tube'
_exptl_absorpt_coefficient_mu 1.969
_exptl_absorpt_correction_type none
_exptl_crystal_colour orange
_exptl_crystal_density_diffrn 1.232
_exptl_crystal_description needle
_exptl_crystal_F_000 1024
_exptl_crystal_size_max 0.300
_exptl_crystal_size_mid 0.050
_exptl_crystal_size_min 0.020
_refine_diff_density_max 0.248
_refine_diff_density_min -0.282
_refine_diff_density_rms 0.052
_refine_ls_extinction_method none
_refine_ls_goodness_of_fit_ref 0.887
_refine_ls_hydrogen_treatment constr
_refine_ls_matrix_type full
_refine_ls_number_parameters 316
_refine_ls_number_reflns 4770
_refine_ls_number_restraints 24
_refine_ls_restrained_S_all 0.901
_refine_ls_R_factor_all 0.1559
_refine_ls_R_factor_gt 0.0801
_refine_ls_shift/su_max 0.000
_refine_ls_shift/su_mean 0.000
_refine_ls_structure_factor_coef Fsqd
_refine_ls_weighting_details 'w=1/[\s^2^(Fo^2^)+(0.1386P)^2^] where P=(Fo^2^+2Fc^2^)/3'
_refine_ls_weighting_scheme calc
_refine_ls_wR_factor_gt 0.2251
_refine_ls_wR_factor_ref 0.2686
_reflns_Friedel_coverage 0.000
_reflns_number_gt 1565
_reflns_number_total 4770
_reflns_threshold_expression 'I > 2\s(I)'
_cod_data_source_file c4sc03849e2.cif
_cod_data_source_block 1c_high_temp
_cod_depositor_comments 'Adding full bibliography for 1518661--1518665.cif.'
_cod_database_code 1518664
_shelx_space_group_comment
;
The symmetry employed for this shelxl refinement is uniquely defined
by the following loop, which should always be used as a source of
symmetry information in preference to the above space-group names.
They are only intended as comments.
;
_shelx_estimated_absorpt_t_min 0.590
_shelx_estimated_absorpt_t_max 0.962
_shelxl_version_number 2013-4

loop_
_space_group_symop_operation_xyz
'x, y, z'
'-x+1/2, y+1/2, -z+1/2'
'-x, -y, -z'
'x-1/2, -y-1/2, z-1/2'

loop_
_atom_site_label
_atom_site_type_symbol
_atom_site_fract_x
_atom_site_fract_y
_atom_site_fract_z
_atom_site_U_iso_or_equiv
_atom_site_adp_type
_atom_site_occupancy
_atom_site_site_symmetry_order
_atom_site_calc_flag
_atom_site_refinement_flags_posn
_atom_site_refinement_flags_adp
S1 S 0.54883(6) 0.0783(2) 0.21574(5) 0.1219(6) Uani 1 1 d . .
C1 C 0.5304(2) 0.2732(8) 0.26297(19) 0.1048(14) Uani 1 1 d . .
C2 C 0.4689(3) 0.2235(10) 0.2645(2) 0.1133(14) Uani 1 1 d . .
C3 C 0.4362(3) 0.0257(10) 0.2261(2) 0.1254(16) Uani 1 1 d . .
H1 H 0.3933 -0.0314 0.2210 0.151 Uiso 1 1 calc R U
C4 C 0.4734(3) -0.0718(10) 0.1975(2) 0.1265(16) Uani 1 1 d . .
H2 H 0.4596 -0.2043 0.1712 0.152 Uiso 1 1 calc R U
C5 C 0.5764(2) 0.4624(10) 0.2971(2) 0.1096(14) Uani 1 1 d . .
C6 C 0.6124(2) 0.6225(10) 0.3256(2) 0.1093(14) Uani 1 1 d . .
C7 C 0.6556(2) 0.8219(9) 0.35961(19) 0.0985(13) Uani 1 1 d . .
C8 C 0.6356(2) 0.9612(9) 0.3987(2) 0.1029(13) Uani 1 1 d . .
C9 C 0.5749(3) 0.9144(10) 0.4079(2) 0.1252(16) Uani 1 1 d . .
H3 H 0.5470 0.7843 0.3875 0.150 Uiso 1 1 calc R U
C10 C 0.5563(3) 1.0515(14) 0.4451(3) 0.151(2) Uani 1 1 d . .
H4 H 0.5163 1.0147 0.4500 0.181 Uiso 1 1 calc R U
C11 C 0.5978(3) 1.2529(12) 0.4771(2) 0.1419(19) Uani 1 1 d . .
H5 H 0.5849 1.3490 0.5026 0.170 Uiso 1 1 calc R U
C12 C 0.6567(3) 1.3024(10) 0.4699(2) 0.1269(16) Uani 1 1 d . .
H6 H 0.6835 1.4344 0.4907 0.152 Uiso 1 1 calc R U
C13 C 0.6788(3) 1.1609(9) 0.43189(19) 0.1026(13) Uani 1 1 d . .
C14 C 0.7402(2) 1.2120(9) 0.4255(2) 0.1009(13) Uani 1 1 d . .
C15 C 0.7585(2) 1.0721(9) 0.38555(19) 0.0969(12) Uani 1 1 d . .
C16 C 0.8200(3) 1.1167(10) 0.3768(2) 0.1143(14) Uani 1 1 d . .
H7 H 0.8485 1.2445 0.3977 0.137 Uiso 1 1 calc R U
C17 C 0.8378(3) 0.9796(12) 0.3393(2) 0.1260(16) Uani 1 1 d . .
H8 H 0.8782 1.0140 0.3349 0.151 Uiso 1 1 calc R U
C18 C 0.7961(3) 0.7839(10) 0.3067(2) 0.1255(16) Uani 1 1 d . .
H9 H 0.8089 0.6891 0.2811 0.151 Uiso 1 1 calc R U
C19 C 0.7375(3) 0.7363(9) 0.3133(2) 0.1143(15) Uani 1 1 d . .
H10 H 0.7101 0.6075 0.2917 0.137 Uiso 1 1 calc R U
C20 C 0.7163(2) 0.8764(9) 0.3522(2) 0.1030(13) Uani 1 1 d . .
C21 C 0.7829(2) 1.4072(10) 0.4602(2) 0.1097(14) Uani 1 1 d . .
C22 C 0.8212(3) 1.5600(10) 0.4886(2) 0.1098(14) Uani 1 1 d . .
S2 S 0.94310(7) 1.7999(3) 0.52132(6) 0.1394(7) Uani 1 1 d . .
C23 C 0.8652(2) 1.7513(9) 0.52357(19) 0.1027(13) Uani 1 1 d . .
C24 C 0.8531(2) 1.9138(9) 0.5613(2) 0.1055(13) Uani 1 1 d . .
C25 C 0.9078(3) 2.0779(9) 0.5879(2) 0.1166(15) Uani 1 1 d . .
H11 H 0.9085 2.1991 0.6152 0.140 Uiso 1 1 calc R U
C26 C 0.9581(3) 2.0405(10) 0.5696(2) 0.1298(17) Uani 1 1 d . .
H12 H 0.9974 2.1359 0.5821 0.156 Uiso 1 1 calc R U
C27 C 0.4400(3) 0.3717(11) 0.3006(2) 0.1418(18) Uani 1 1 d . .
H13 H 0.4738 0.3823 0.3391 0.170 Uiso 1 1 calc R U
H14 H 0.4320 0.5427 0.2853 0.170 Uiso 1 1 calc R U
C28 C 0.3790(3) 0.2827(14) 0.3056(3) 0.188(3) Uani 1 1 d . .
H15 H 0.3860 0.1114 0.3207 0.225 Uiso 1 1 calc R U
H16 H 0.3440 0.2770 0.2675 0.225 Uiso 1 1 calc R U
C29 C 0.3553(4) 0.4476(17) 0.3446(4) 0.264(4) Uani 1 1 d . U
H17 H 0.3527 0.6223 0.3320 0.316 Uiso 1 1 calc R U
H18 H 0.3881 0.4390 0.3837 0.316 Uiso 1 1 calc R U
C30 C 0.2866(6) 0.367(2) 0.3448(6) 0.308(6) Uani 1 1 d . U
H19 H 0.2712 0.5041 0.3627 0.370 Uiso 1 1 calc R U
H20 H 0.2563 0.3614 0.3048 0.370 Uiso 1 1 calc R U
C31 C 0.2774(5) 0.157(2) 0.3687(4) 0.266(5) Uani 1 1 d . U
H21 H 0.3133 0.1400 0.4061 0.319 Uiso 1 1 calc R U
H22 H 0.2808 0.0157 0.3451 0.319 Uiso 1 1 calc R U
C32 C 0.2103(3) 0.139(2) 0.3769(3) 0.238(4) Uani 1 1 d . U
H23 H 0.1877 0.3009 0.3654 0.286 Uiso 1 1 calc R U
H24 H 0.1834 0.0136 0.3500 0.286 Uiso 1 1 calc R U
C33 C 0.2095(3) 0.0849(15) 0.4267(3) 0.171(2) Uani 1 1 d . U
H25 H 0.2403 0.2007 0.4540 0.205 Uiso 1 1 calc R U
H26 H 0.2287 -0.0831 0.4363 0.205 Uiso 1 1 calc R U

loop_
_atom_site_aniso_label
_atom_site_aniso_U_11
_atom_site_aniso_U_22
_atom_site_aniso_U_33
_atom_site_aniso_U_23
_atom_site_aniso_U_13
_atom_site_aniso_U_12
S1 0.1154(10) 0.1100(10) 0.1280(11) 0.0022(8) 0.0302(8) -0.0033(7)
C1 0.095(3) 0.096(3) 0.110(3) 0.012(3) 0.023(3) -0.015(3)
C2 0.116(4) 0.110(4) 0.111(4) 0.003(3) 0.038(3) -0.010(3)
C3 0.122(4) 0.113(4) 0.130(4) -0.010(3) 0.033(4) -0.027(3)
C4 0.123(4) 0.107(4) 0.127(4) -0.013(3) 0.019(3) -0.023(3)
C5 0.109(3) 0.101(3) 0.102(3) 0.014(3) 0.019(3) -0.009(3)
C6 0.110(3) 0.100(4) 0.104(3) 0.010(3) 0.023(3) -0.011(3)
C7 0.103(3) 0.089(3) 0.086(3) 0.017(3) 0.015(3) -0.009(3)
C8 0.097(3) 0.099(3) 0.102(3) 0.018(3) 0.024(3) -0.009(3)
C9 0.118(4) 0.122(4) 0.130(4) 0.002(3) 0.039(3) -0.015(3)
C10 0.151(5) 0.162(6) 0.149(5) -0.010(5) 0.065(4) -0.022(5)
C11 0.153(5) 0.147(5) 0.131(4) -0.014(4) 0.059(4) 0.000(4)
C12 0.126(4) 0.122(4) 0.126(4) 0.003(3) 0.039(3) -0.017(3)
C13 0.115(4) 0.094(3) 0.087(3) 0.003(3) 0.024(3) 0.001(3)
C14 0.102(3) 0.089(3) 0.097(3) 0.012(3) 0.019(3) -0.010(3)
C15 0.096(3) 0.089(3) 0.091(3) 0.008(3) 0.017(3) -0.008(3)
C16 0.109(4) 0.104(4) 0.116(4) 0.004(3) 0.025(3) -0.012(3)
C17 0.121(4) 0.128(4) 0.123(4) 0.005(4) 0.038(4) -0.007(4)
C18 0.118(4) 0.120(4) 0.130(4) -0.001(3) 0.037(3) -0.010(3)
C19 0.118(4) 0.105(4) 0.106(4) 0.000(3) 0.025(3) -0.009(3)
C20 0.097(3) 0.102(4) 0.094(3) 0.018(3) 0.016(3) -0.006(3)
C21 0.111(3) 0.103(4) 0.097(3) 0.006(3) 0.017(3) -0.013(3)
C22 0.114(4) 0.103(4) 0.100(3) 0.004(3) 0.025(3) -0.008(3)
S2 0.1234(11) 0.1577(13) 0.1437(12) -0.0223(10) 0.0567(9) -0.0338(9)
C23 0.106(3) 0.103(3) 0.089(3) 0.004(3) 0.025(3) -0.012(3)
C24 0.105(3) 0.102(4) 0.100(3) 0.007(3) 0.027(3) -0.009(3)
C25 0.126(4) 0.101(3) 0.111(3) -0.005(3) 0.029(3) -0.017(3)
C26 0.123(4) 0.131(4) 0.127(4) -0.006(3) 0.036(3) -0.047(3)
C27 0.132(4) 0.147(5) 0.156(5) -0.005(4) 0.065(4) -0.035(4)
C28 0.156(5) 0.205(7) 0.228(7) -0.061(6) 0.102(5) -0.037(5)
C29 0.252(8) 0.247(9) 0.388(12) -0.112(9) 0.230(9) -0.057(7)
C30 0.291(10) 0.326(13) 0.437(14) -0.072(12) 0.285(10) -0.021(11)
C31 0.216(8) 0.364(12) 0.275(9) 0.076(9) 0.159(7) -0.003(8)
C32 0.130(5) 0.418(10) 0.192(6) 0.075(7) 0.088(5) -0.002(6)
C33 0.116(4) 0.263(7) 0.138(5) -0.011(5) 0.052(4) -0.019(4)

loop_
_atom_type_symbol
_atom_type_description
_atom_type_scat_dispersion_real
_atom_type_scat_dispersion_imag
_atom_type_scat_source
C C 0.0181 0.0091 'International Tables Vol C Tables 4.2.6.8 and 6.1.1.4'
H H 0.0000 0.0000 'International Tables Vol C Tables 4.2.6.8 and 6.1.1.4'
S S 0.3331 0.5567 'International Tables Vol C Tables 4.2.6.8 and 6.1.1.4'

loop_
_geom_angle_atom_site_label_1
_geom_angle_atom_site_label_2
_geom_angle_atom_site_label_3
_geom_angle
_geom_angle_site_symmetry_1
_geom_angle_site_symmetry_3
C4 S1 C1 91.5(3) . .
C2 C1 C5 125.2(5) . .
C2 C1 S1 112.0(4) . .
C5 C1 S1 122.8(4) . .
C1 C2 C3 111.6(5) . .
C1 C2 C27 122.6(5) . .
C3 C2 C27 125.7(5) . .
C4 C3 C2 113.3(5) . .
C4 C3 H1 123.4 . .
C2 C3 H1 123.4 . .
C3 C4 S1 111.6(4) . .
C3 C4 H2 124.2 . .
S1 C4 H2 124.2 . .
C6 C5 C1 177.6(5) . .
C5 C6 C7 178.9(5) . .
C8 C7 C20 121.0(5) . .
C8 C7 C6 119.4(5) . .
C20 C7 C6 119.6(5) . .
C7 C8 C9 123.4(5) . .
C7 C8 C13 119.0(5) . .
C9 C8 C13 117.6(5) . .
C10 C9 C8 122.5(5) . .
C10 C9 H3 118.8 . .
C8 C9 H3 118.8 . .
C9 C10 C11 120.3(6) . .
C9 C10 H4 119.8 . .
C11 C10 H4 119.8 . .
C12 C11 C10 119.0(6) . .
C12 C11 H5 120.5 . .
C10 C11 H5 120.5 . .
C11 C12 C13 122.7(5) . .
C11 C12 H6 118.7 . .
C13 C12 H6 118.7 . .
C14 C13 C12 122.0(5) . .
C14 C13 C8 120.1(5) . .
C12 C13 C8 117.9(5) . .
C15 C14 C13 119.7(5) . .
C15 C14 C21 121.4(5) . .
C13 C14 C21 118.9(5) . .
C14 C15 C20 120.8(5) . .
C14 C15 C16 122.3(5) . .
C20 C15 C16 117.0(5) . .
C17 C16 C15 122.0(5) . .
C17 C16 H7 119.0 . .
C15 C16 H7 119.0 . .
C16 C17 C18 120.9(5) . .
C16 C17 H8 119.6 . .
C18 C17 H8 119.6 . .
C19 C18 C17 119.1(5) . .
C19 C18 H9 120.4 . .
C17 C18 H9 120.4 . .
C18 C19 C20 122.2(5) . .
C18 C19 H10 118.9 . .
C20 C19 H10 118.9 . .
C7 C20 C19 121.8(5) . .
C7 C20 C15 119.4(5) . .
C19 C20 C15 118.8(5) . .
C22 C21 C14 176.2(5) . .
C21 C22 C23 177.4(5) . .
C26 S2 C23 91.2(3) . .
C24 C23 C22 127.6(5) . .
C24 C23 S2 111.3(4) . .
C22 C23 S2 121.1(4) . .
C23 C24 C25 111.9(5) . .
C23 C24 C33 124.0(5) . 3_676
C25 C24 C33 124.1(5) . 3_676
C26 C25 C24 112.7(5) . .
C26 C25 H11 123.7 . .
C24 C25 H11 123.7 . .
C25 C26 S2 112.8(4) . .
C25 C26 H12 123.6 . .
S2 C26 H12 123.6 . .
C28 C27 C2 118.4(5) . .
C28 C27 H13 107.7 . .
C2 C27 H13 107.7 . .
C28 C27 H14 107.7 . .
C2 C27 H14 107.7 . .
H13 C27 H14 107.1 . .
C27 C28 C29 113.4(6) . .
C27 C28 H15 108.9 . .
C29 C28 H15 108.9 . .
C27 C28 H16 108.9 . .
C29 C28 H16 108.9 . .
H15 C28 H16 107.7 . .
C28 C29 C30 112.9(7) . .
C28 C29 H17 109.0 . .
C30 C29 H17 109.0 . .
C28 C29 H18 109.0 . .
C30 C29 H18 109.0 . .
H17 C29 H18 107.8 . .
C31 C30 C29 122.9(12) . .
C31 C30 H19 106.6 . .
C29 C30 H19 106.6 . .
C31 C30 H20 106.6 . .
C29 C30 H20 106.6 . .
H19 C30 H20 106.6 . .
C30 C31 C32 114.9(10) . .
C30 C31 H21 108.5 . .
C32 C31 H21 108.5 . .
C30 C31 H22 108.5 . .
C32 C31 H22 108.5 . .
H21 C31 H22 107.5 . .
C33 C32 C31 119.5(7) . .
C33 C32 H23 107.4 . .
C31 C32 H23 107.4 . .
C33 C32 H24 107.4 . .
C31 C32 H24 107.4 . .
H23 C32 H24 107.0 . .
C32 C33 C24 122.2(6) . 3_676
C32 C33 H25 106.8 . .
C24 C33 H25 106.8 3_676 .
C32 C33 H26 106.8 . .
C24 C33 H26 106.8 3_676 .
H25 C33 H26 106.6 . .

loop_
_geom_bond_atom_site_label_1
_geom_bond_atom_site_label_2
_geom_bond_distance
_geom_bond_site_symmetry_2
S1 C4 1.704(5) .
S1 C1 1.716(5) .
C1 C2 1.359(5) .
C1 C5 1.441(6) .
C2 C3 1.415(6) .
C2 C27 1.489(7) .
C3 C4 1.353(6) .
C3 H1 0.9300 .
C4 H2 0.9300 .
C5 C6 1.188(6) .
C6 C7 1.452(6) .
C7 C8 1.408(6) .
C7 C20 1.408(6) .
C8 C9 1.425(6) .
C8 C13 1.446(6) .
C9 C10 1.348(7) .
C9 H3 0.9300 .
C10 C11 1.427(7) .
C10 H4 0.9300 .
C11 C12 1.365(6) .
C11 H5 0.9300 .
C12 C13 1.417(6) .
C12 H6 0.9300 .
C13 C14 1.410(6) .
C14 C15 1.407(6) .
C14 C21 1.438(6) .
C15 C20 1.423(6) .
C15 C16 1.432(6) .
C16 C17 1.344(6) .
C16 H7 0.9300 .
C17 C18 1.411(6) .
C17 H8 0.9300 .
C18 C19 1.349(6) .
C18 H9 0.9300 .
C19 C20 1.421(6) .
C19 H10 0.9300 .
C21 C22 1.182(6) .
C22 C23 1.436(6) .
S2 C26 1.699(5) .
S2 C23 1.711(5) .
C23 C24 1.367(6) .
C24 C25 1.412(6) .
C24 C33 1.478(7) 3_676
C25 C26 1.331(6) .
C25 H11 0.9300 .
C26 H12 0.9300 .
C27 C28 1.437(7) .
C27 H13 0.9700 .
C27 H14 0.9700 .
C28 C29 1.527(8) .
C28 H15 0.9700 .
C28 H16 0.9700 .
C29 C30 1.532(11) .
C29 H17 0.9700 .
C29 H18 0.9700 .
C30 C31 1.309(12) .
C30 H19 0.9700 .
C30 H20 0.9700 .
C31 C32 1.526(10) .
C31 H21 0.9700 .
C31 H22 0.9700 .
C32 C33 1.283(8) .
C32 H23 0.9700 .
C32 H24 0.9700 .
C33 C24 1.478(7) 3_676
C33 H25 0.9700 .
C33 H26 0.9700 .

loop_
_geom_torsion_atom_site_label_1
_geom_torsion_atom_site_label_2
_geom_torsion_atom_site_label_3
_geom_torsion_atom_site_label_4
_geom_torsion
_geom_torsion_site_symmetry_1
_geom_torsion_site_symmetry_4
C4 S1 C1 C2 0.1(3) . .
C4 S1 C1 C5 179.1(4) . .
C5 C1 C2 C3 -179.6(4) . .
S1 C1 C2 C3 -0.6(5) . .
C5 C1 C2 C27 3.0(7) . .
S1 C1 C2 C27 -178.0(4) . .
C1 C2 C3 C4 1.1(6) . .
C27 C2 C3 C4 178.3(5) . .
C2 C3 C4 S1 -1.0(6) . .
C1 S1 C4 C3 0.6(4) . .
C20 C7 C8 C9 180.0(4) . .
C6 C7 C8 C9 1.3(6) . .
C20 C7 C8 C13 -0.7(6) . .
C6 C7 C8 C13 -179.4(3) . .
C7 C8 C9 C10 -179.4(5) . .
C13 C8 C9 C10 1.3(7) . .
C8 C9 C10 C11 0.1(8) . .
C9 C10 C11 C12 -0.7(8) . .
C10 C11 C12 C13 -0.3(8) . .
C11 C12 C13 C14 -179.1(4) . .
C11 C12 C13 C8 1.7(7) . .
C7 C8 C13 C14 -0.7(6) . .
C9 C8 C13 C14 178.7(4) . .
C7 C8 C13 C12 178.5(4) . .
C9 C8 C13 C12 -2.1(6) . .
C12 C13 C14 C15 -177.6(4) . .
C8 C13 C14 C15 1.5(6) . .
C12 C13 C14 C21 2.5(6) . .
C8 C13 C14 C21 -178.3(3) . .
C13 C14 C15 C20 -1.0(6) . .
C21 C14 C15 C20 178.9(3) . .
C13 C14 C15 C16 179.5(4) . .
C21 C14 C15 C16 -0.6(6) . .
C14 C15 C16 C17 178.8(4) . .
C20 C15 C16 C17 -0.7(6) . .
C15 C16 C17 C18 0.1(7) . .
C16 C17 C18 C19 0.4(7) . .
C17 C18 C19 C20 -0.1(7) . .
C8 C7 C20 C19 179.4(4) . .
C6 C7 C20 C19 -1.8(6) . .
C8 C7 C20 C15 1.2(6) . .
C6 C7 C20 C15 180.0(3) . .
C18 C19 C20 C7 -178.7(4) . .
C18 C19 C20 C15 -0.5(6) . .
C14 C15 C20 C7 -0.4(6) . .
C16 C15 C20 C7 179.1(4) . .
C14 C15 C20 C19 -178.6(4) . .
C16 C15 C20 C19 0.9(5) . .
C26 S2 C23 C24 -1.1(3) . .
C26 S2 C23 C22 178.8(4) . .
C22 C23 C24 C25 -179.6(4) . .
S2 C23 C24 C25 0.3(5) . .
C22 C23 C24 C33 1.2(7) . 3_676
S2 C23 C24 C33 -179.0(4) . 3_676
C23 C24 C25 C26 1.0(6) . .
C33 C24 C25 C26 -179.7(5) 3_676 .
C24 C25 C26 S2 -1.9(6) . .
C23 S2 C26 C25 1.7(4) . .
C1 C2 C27 C28 -171.3(5) . .
C3 C2 C27 C28 11.8(8) . .
C2 C27 C28 C29 178.9(6) . .
C27 C28 C29 C30 174.1(8) . .
C28 C29 C30 C31 70.2(15) . .
C29 C30 C31 C32 166.4(8) . .
C30 C31 C32 C33 -127.8(13) . .
C31 C32 C33 C24 174.7(8) . 3_676
